data_7020452
loop_
_publ_author_name
'McCready, Matthew S.'
'Puddephatt, Richard J.'

_publ_section_title
;
 Self-assembly of isomeric clamshell dimers of platinum(II).
;
_journal_issue 40
_journal_name_full 'Dalton transactions (Cambridge, England : 2003)'
_journal_page_first 12378
_journal_page_last 12385
_journal_paper_doi 10.1039/c2dt31584j
_journal_volume 41
_journal_year 2012
_chemical_formula_moiety 'C39 H38 N4 P Pt, C F3 O3 S'
_chemical_formula_sum 'C40 H38 F3 N4 O3 P Pt S'
_chemical_formula_weight 937.86
_chemical_name_systematic
;
?
;
_space_group_IT_number 2
_symmetry_cell_setting triclinic
_symmetry_space_group_name_Hall '-P 1'
_symmetry_space_group_name_H-M 'P -1'
_atom_sites_solution_hydrogens geom
_atom_sites_solution_primary direct
_atom_sites_solution_secondary difmap
_audit_creation_method SHELXL-97
_cell_angle_alpha 83.1270(10)
_cell_angle_beta 78.9850(10)
_cell_angle_gamma 66.7850(10)
_cell_formula_units_Z 2
_cell_length_a 9.8817(2)
_cell_length_b 11.1700(2)
_cell_length_c 18.5352(3)
_cell_measurement_reflns_used 11312
_cell_measurement_temperature 150(2)
_cell_measurement_theta_max 30.61
_cell_measurement_theta_min 1.99
_cell_volume 1843.37(6)
_computing_cell_refinement 'Bruker SAINT'
_computing_data_collection 'Bruker APEX2'
_computing_data_reduction 'Bruker SAINT'
_computing_molecular_graphics 'Bruker SHELXTL'
_computing_publication_material 'Bruker SHELXTL'
_computing_structure_refinement 'SHELXL-97 (Sheldrick, 2008)'
_computing_structure_solution 'SHELXS-97 (Sheldrick, 2008)'
_diffrn_ambient_temperature 150(2)
_diffrn_measured_fraction_theta_full 0.997
_diffrn_measured_fraction_theta_max 0.997
_diffrn_measurement_device_type 'Bruker APEX-II CCD'
_diffrn_measurement_method '\f and \w scans'
_diffrn_radiation_monochromator graphite
_diffrn_radiation_source 'fine-focus sealed tube'
_diffrn_radiation_type MoK\a
_diffrn_radiation_wavelength 0.71073
_diffrn_reflns_av_R_equivalents 0.0370
_diffrn_reflns_av_sigmaI/netI 0.0322
_diffrn_reflns_limit_h_max 13
_diffrn_reflns_limit_h_min -14
_diffrn_reflns_limit_k_max 15
_diffrn_reflns_limit_k_min -15
_diffrn_reflns_limit_l_max 26
_diffrn_reflns_limit_l_min -26
_diffrn_reflns_number 45958
_diffrn_reflns_theta_full 30.61
_diffrn_reflns_theta_max 30.61
_diffrn_reflns_theta_min 1.99
_exptl_absorpt_coefficient_mu 3.966
_exptl_absorpt_correction_T_max 0.8263
_exptl_absorpt_correction_T_min 0.8263
_exptl_absorpt_correction_type multi-scan
_exptl_absorpt_process_details 'SADABS (Bruker, 2006)'
_exptl_crystal_colour yellow
_exptl_crystal_density_diffrn 1.690
_exptl_crystal_density_method 'not measured'
_exptl_crystal_description block
_exptl_crystal_F_000 932
_exptl_crystal_size_max 0.05
_exptl_crystal_size_mid 0.05
_exptl_crystal_size_min 0.05
_refine_diff_density_max 0.972
_refine_diff_density_min -0.790
_refine_diff_density_rms 0.089
_refine_ls_extinction_method none
_refine_ls_goodness_of_fit_ref 1.030
_refine_ls_hydrogen_treatment constr
_refine_ls_matrix_type full
_refine_ls_number_parameters 478
_refine_ls_number_reflns 11312
_refine_ls_number_restraints 0
_refine_ls_restrained_S_all 1.030
_refine_ls_R_factor_all 0.0264
_refine_ls_R_factor_gt 0.0212
_refine_ls_shift/su_max 0.005
_refine_ls_shift/su_mean 0.000
_refine_ls_structure_factor_coef Fsqd
_refine_ls_weighting_details 'calc w=1/[\s^2^(Fo^2^)+(0.0218P)^2^+0.2627P] where P=(Fo^2^+2Fc^2^)/3'
_refine_ls_weighting_scheme calc
_refine_ls_wR_factor_gt 0.0459
_refine_ls_wR_factor_ref 0.0472
_reflns_number_gt 10178
_reflns_number_total 11312
_reflns_threshold_expression >2sigma(I)
_cod_data_source_file c2dt31584j.txt
_cod_data_source_block 5
_cod_original_sg_symbol_H-M P-1
_cod_database_code 7020452

loop_
_symmetry_equiv_pos_as_xyz
'x, y, z'
'-x, -y, -z'

loop_
_atom_site_label
_atom_site_type_symbol
_atom_site_fract_x
_atom_site_fract_y
_atom_site_fract_z
_atom_site_U_iso_or_equiv
_atom_site_adp_type
_atom_site_occupancy
_atom_site_symmetry_multiplicity
_atom_site_calc_flag
_atom_site_refinement_flags
Pt1 Pt 0.680629(8) 0.742813(7) 0.707753(4) 0.01732(2) Uani 1 1 d .
N1 N 0.74397(17) 0.81091(16) 0.79090(9) 0.0187(3) Uani 1 1 d .
N2 N 0.54938(17) 0.70046(15) 0.80209(8) 0.0168(3) Uani 1 1 d .
N3 N 0.44987(17) 0.65063(16) 0.79695(8) 0.0175(3) Uani 1 1 d .
N4 N 0.1993(2) 0.52040(18) 0.89966(9) 0.0251(4) Uani 1 1 d .
C1 C 0.8504(2) 0.8598(2) 0.78228(12) 0.0255(4) Uani 1 1 d .
H1A H 0.8932 0.8770 0.7337 0.031 Uiso 1 1 calc R
C2 C 0.9010(2) 0.8865(2) 0.84086(13) 0.0300(5) Uani 1 1 d .
H2A H 0.9733 0.9249 0.8328 0.036 Uiso 1 1 calc R
C3 C 0.8437(2) 0.8560(2) 0.91106(12) 0.0288(5) Uani 1 1 d .
H3B H 0.8796 0.8689 0.9523 0.035 Uiso 1 1 calc R
C4 C 0.7331(2) 0.8064(2) 0.92078(12) 0.0255(4) Uani 1 1 d .
H4B H 0.6938 0.7837 0.9689 0.031 Uiso 1 1 calc R
C5 C 0.6791(2) 0.78954(19) 0.86012(10) 0.0188(4) Uani 1 1 d .
C6 C 0.5533(2) 0.74707(18) 0.86506(10) 0.0167(3) Uani 1 1 d .
C7 C 0.4365(2) 0.76496(18) 0.92521(10) 0.0167(3) Uani 1 1 d .
C8 C 0.3322(2) 0.71093(18) 0.92123(10) 0.0172(3) Uani 1 1 d .
C9 C 0.3486(2) 0.64919(18) 0.85612(10) 0.0168(3) Uani 1 1 d .
C10 C 0.2458(2) 0.58897(18) 0.84285(10) 0.0180(3) Uani 1 1 d .
C11 C 0.1994(2) 0.6071(2) 0.77500(11) 0.0231(4) Uani 1 1 d .
H11A H 0.2374 0.6532 0.7353 0.028 Uiso 1 1 calc R
C12 C 0.0965(2) 0.5565(2) 0.76635(12) 0.0272(4) Uani 1 1 d .
H12A H 0.0616 0.5687 0.7206 0.033 Uiso 1 1 calc R
C13 C 0.0451(2) 0.4885(2) 0.82435(12) 0.0272(4) Uani 1 1 d .
H13A H -0.0267 0.4541 0.8199 0.033 Uiso 1 1 calc R
C14 C 0.1012(3) 0.4716(2) 0.88944(12) 0.0285(4) Uani 1 1 d .
H14A H 0.0680 0.4226 0.9291 0.034 Uiso 1 1 calc R
C15 C 0.4111(2) 0.8548(2) 0.98527(10) 0.0222(4) Uani 1 1 d .
H15A H 0.3034 0.9101 0.9940 0.027 Uiso 1 1 calc R
H15B H 0.4647 0.9134 0.9663 0.027 Uiso 1 1 calc R
C16 C 0.4573(3) 0.7947(3) 1.06017(11) 0.0335(5) Uani 1 1 d .
H16A H 0.5579 0.7251 1.0510 0.040 Uiso 1 1 calc R
H16B H 0.4656 0.8629 1.0865 0.040 Uiso 1 1 calc R
C17 C 0.3556(3) 0.7367(3) 1.11129(12) 0.0349(5) Uani 1 1 d .
H17A H 0.3868 0.7178 1.1605 0.042 Uiso 1 1 calc R
H17B H 0.2524 0.8029 1.1168 0.042 Uiso 1 1 calc R
C18 C 0.3555(3) 0.6127(2) 1.08542(12) 0.0305(5) Uani 1 1 d .
H18A H 0.3546 0.5515 1.1287 0.037 Uiso 1 1 calc R
H18B H 0.4498 0.5714 1.0516 0.037 Uiso 1 1 calc R
C19 C 0.2259(2) 0.6301(2) 1.04634(11) 0.0262(4) Uani 1 1 d .
H19A H 0.1336 0.6558 1.0830 0.031 Uiso 1 1 calc R
H19B H 0.2424 0.5444 1.0289 0.031 Uiso 1 1 calc R
C20 C 0.1996(2) 0.7299(2) 0.98073(10) 0.0205(4) Uani 1 1 d .
H20A H 0.1175 0.7270 0.9586 0.025 Uiso 1 1 calc R
H20B H 0.1661 0.8181 0.9994 0.025 Uiso 1 1 calc R
C21 C 0.8150(3) 0.8036(3) 0.62654(12) 0.0375(6) Uani 1 1 d .
H21A H 0.8676 0.8445 0.6486 0.056 Uiso 1 1 calc R
H21B H 0.7539 0.8669 0.5927 0.056 Uiso 1 1 calc R
H21C H 0.8877 0.7285 0.5995 0.056 Uiso 1 1 calc R
P1 P 0.59958(5) 0.66436(5) 0.62677(3) 0.01752(9) Uani 1 1 d .
C22 C 0.6213(2) 0.49545(19) 0.65023(10) 0.0196(4) Uani 1 1 d .
C23 C 0.7457(2) 0.4149(2) 0.68179(11) 0.0249(4) Uani 1 1 d .
H23A H 0.8106 0.4506 0.6942 0.030 Uiso 1 1 calc R
C24 C 0.7755(3) 0.2826(2) 0.69521(12) 0.0306(5) Uani 1 1 d .
H24A H 0.8615 0.2277 0.7158 0.037 Uiso 1 1 calc R
C25 C 0.6797(3) 0.2313(2) 0.67851(13) 0.0329(5) Uani 1 1 d .
H25A H 0.6996 0.1410 0.6881 0.040 Uiso 1 1 calc R
C26 C 0.5557(3) 0.3100(2) 0.64813(13) 0.0329(5) Uani 1 1 d .
H26A H 0.4904 0.2738 0.6368 0.039 Uiso 1 1 calc R
C27 C 0.5253(2) 0.4424(2) 0.63384(11) 0.0259(4) Uani 1 1 d .
H27A H 0.4393 0.4966 0.6130 0.031 Uiso 1 1 calc R
C28 C 0.6910(2) 0.6599(2) 0.53124(10) 0.0215(4) Uani 1 1 d .
C29 C 0.7932(3) 0.5463(2) 0.49974(11) 0.0311(5) Uani 1 1 d .
H29A H 0.8140 0.4653 0.5272 0.037 Uiso 1 1 calc R
C30 C 0.8656(3) 0.5508(3) 0.42757(13) 0.0441(7) Uani 1 1 d .
H30A H 0.9351 0.4725 0.4060 0.053 Uiso 1 1 calc R
C31 C 0.8373(3) 0.6670(3) 0.38753(12) 0.0412(6) Uani 1 1 d .
H31A H 0.8870 0.6691 0.3384 0.049 Uiso 1 1 calc R
C32 C 0.7374(3) 0.7800(3) 0.41851(12) 0.0365(6) Uani 1 1 d .
H32A H 0.7184 0.8606 0.3908 0.044 Uiso 1 1 calc R
C33 C 0.6635(3) 0.7781(2) 0.49011(11) 0.0287(5) Uani 1 1 d .
H33A H 0.5943 0.8571 0.5111 0.034 Uiso 1 1 calc R
C34 C 0.4060(2) 0.7602(2) 0.61643(10) 0.0206(4) Uani 1 1 d .
C35 C 0.3168(2) 0.8559(2) 0.66533(11) 0.0225(4) Uani 1 1 d .
H35A H 0.3553 0.8677 0.7060 0.027 Uiso 1 1 calc R
C36 C 0.1712(2) 0.9350(2) 0.65541(13) 0.0288(5) Uani 1 1 d .
H36A H 0.1108 1.0000 0.6893 0.035 Uiso 1 1 calc R
C37 C 0.1147(3) 0.9185(2) 0.59593(14) 0.0337(5) Uani 1 1 d .
H37A H 0.0160 0.9731 0.5887 0.040 Uiso 1 1 calc R
C38 C 0.2022(3) 0.8224(3) 0.54725(14) 0.0358(5) Uani 1 1 d .
H38A H 0.1624 0.8102 0.5072 0.043 Uiso 1 1 calc R
C39 C 0.3475(2) 0.7438(2) 0.55641(12) 0.0289(5) Uani 1 1 d .
H39A H 0.4074 0.6792 0.5222 0.035 Uiso 1 1 calc R
S1 S 0.16419(6) 1.10678(5) 0.83934(3) 0.02372(10) Uani 1 1 d .
O1 O 0.1439(2) 1.14753(18) 0.91264(9) 0.0380(4) Uani 1 1 d .
O2 O 0.06039(18) 1.19410(17) 0.79357(10) 0.0364(4) Uani 1 1 d .
O3 O 0.19570(18) 0.97046(15) 0.83363(9) 0.0333(4) Uani 1 1 d .
C40 C 0.3404(2) 1.1208(2) 0.79703(11) 0.0230(4) Uani 1 1 d .
F1 F 0.45213(14) 1.04000(13) 0.83151(8) 0.0347(3) Uani 1 1 d .
F2 F 0.33736(15) 1.24011(12) 0.79859(8) 0.0374(3) Uani 1 1 d .
F3 F 0.37804(17) 1.08825(16) 0.72700(7) 0.0412(3) Uani 1 1 d .

loop_
_atom_site_aniso_label
_atom_site_aniso_U_11
_atom_site_aniso_U_22
_atom_site_aniso_U_33
_atom_site_aniso_U_23
_atom_site_aniso_U_13
_atom_site_aniso_U_12
Pt1 0.01792(4) 0.02252(4) 0.01510(3) -0.00279(2) -0.00203(2) -0.01121(3)
N1 0.0162(7) 0.0195(8) 0.0208(8) -0.0056(6) -0.0042(6) -0.0053(6)
N2 0.0185(7) 0.0178(8) 0.0153(7) -0.0023(6) -0.0036(6) -0.0074(6)
N3 0.0179(7) 0.0188(8) 0.0168(7) -0.0003(6) -0.0038(6) -0.0077(6)
N4 0.0276(9) 0.0283(9) 0.0230(8) 0.0016(7) -0.0030(7) -0.0157(8)
C1 0.0211(9) 0.0290(11) 0.0302(10) -0.0071(8) -0.0022(8) -0.0128(9)
C2 0.0207(10) 0.0342(12) 0.0402(12) -0.0149(10) -0.0040(9) -0.0124(9)
C3 0.0215(10) 0.0335(12) 0.0327(11) -0.0134(9) -0.0109(8) -0.0053(9)
C4 0.0218(9) 0.0312(11) 0.0235(10) -0.0073(8) -0.0072(8) -0.0068(9)
C5 0.0162(8) 0.0199(9) 0.0198(9) -0.0052(7) -0.0044(7) -0.0045(7)
C6 0.0176(8) 0.0168(9) 0.0160(8) -0.0003(6) -0.0063(6) -0.0053(7)
C7 0.0179(8) 0.0163(8) 0.0140(8) 0.0004(6) -0.0055(6) -0.0035(7)
C8 0.0159(8) 0.0163(9) 0.0159(8) 0.0020(7) -0.0036(6) -0.0028(7)
C9 0.0158(8) 0.0158(8) 0.0175(8) 0.0004(6) -0.0045(6) -0.0040(7)
C10 0.0169(8) 0.0166(9) 0.0196(8) -0.0033(7) -0.0006(7) -0.0057(7)
C11 0.0281(10) 0.0246(10) 0.0202(9) 0.0000(7) -0.0050(8) -0.0135(9)
C12 0.0325(11) 0.0281(11) 0.0269(10) -0.0032(8) -0.0092(9) -0.0153(9)
C13 0.0263(10) 0.0273(11) 0.0337(11) -0.0066(9) -0.0038(9) -0.0151(9)
C14 0.0332(11) 0.0307(11) 0.0277(10) -0.0008(9) -0.0010(9) -0.0204(10)
C15 0.0258(10) 0.0227(10) 0.0190(9) -0.0053(7) -0.0039(7) -0.0087(8)
C16 0.0440(13) 0.0491(14) 0.0160(9) -0.0031(9) -0.0065(9) -0.0256(12)
C17 0.0456(14) 0.0451(14) 0.0156(9) 0.0004(9) -0.0058(9) -0.0189(12)
C18 0.0344(12) 0.0311(12) 0.0213(10) 0.0066(8) -0.0067(8) -0.0086(10)
C19 0.0291(10) 0.0294(11) 0.0181(9) 0.0012(8) 0.0006(8) -0.0114(9)
C20 0.0171(8) 0.0224(10) 0.0183(8) -0.0027(7) -0.0004(7) -0.0043(8)
C21 0.0451(14) 0.0626(17) 0.0231(10) -0.0028(10) -0.0002(9) -0.0419(13)
P1 0.0189(2) 0.0220(2) 0.0139(2) -0.00229(17) -0.00214(17) -0.00990(19)
C22 0.0225(9) 0.0245(10) 0.0134(8) -0.0040(7) -0.0001(7) -0.0110(8)
C23 0.0243(10) 0.0302(11) 0.0223(9) -0.0012(8) -0.0054(8) -0.0120(9)
C24 0.0332(11) 0.0271(11) 0.0280(11) 0.0023(9) -0.0065(9) -0.0080(9)
C25 0.0485(14) 0.0237(11) 0.0291(11) 0.0000(9) -0.0051(10) -0.0173(10)
C26 0.0423(13) 0.0348(13) 0.0312(11) -0.0038(9) -0.0051(10) -0.0245(11)
C27 0.0279(10) 0.0302(11) 0.0247(10) -0.0021(8) -0.0057(8) -0.0154(9)
C28 0.0219(9) 0.0308(11) 0.0155(8) -0.0016(7) -0.0033(7) -0.0139(8)
C29 0.0312(11) 0.0378(13) 0.0190(9) -0.0017(9) -0.0017(8) -0.0085(10)
C30 0.0381(13) 0.0572(17) 0.0219(11) -0.0061(11) 0.0025(10) -0.0045(13)
C31 0.0351(13) 0.074(2) 0.0173(10) 0.0028(11) -0.0010(9) -0.0260(13)
C32 0.0452(14) 0.0529(16) 0.0241(11) 0.0118(10) -0.0102(10) -0.0340(13)
C33 0.0390(12) 0.0307(11) 0.0222(10) 0.0012(8) -0.0066(9) -0.0192(10)
C34 0.0209(9) 0.0239(10) 0.0199(9) 0.0000(7) -0.0040(7) -0.0115(8)
C35 0.0243(9) 0.0227(10) 0.0226(9) 0.0002(8) -0.0041(8) -0.0115(8)
C36 0.0223(10) 0.0257(11) 0.0360(12) 0.0031(9) -0.0014(8) -0.0093(9)
C37 0.0224(10) 0.0358(13) 0.0439(13) 0.0081(10) -0.0102(9) -0.0129(10)
C38 0.0335(12) 0.0476(15) 0.0337(12) 0.0028(11) -0.0157(10) -0.0198(11)
C39 0.0294(11) 0.0368(12) 0.0247(10) -0.0028(9) -0.0088(8) -0.0148(10)
S1 0.0230(2) 0.0229(2) 0.0260(2) 0.00060(19) -0.00603(19) -0.0089(2)
O1 0.0409(10) 0.0416(10) 0.0272(8) -0.0077(7) 0.0021(7) -0.0129(8)
O2 0.0285(8) 0.0340(9) 0.0485(10) 0.0061(8) -0.0192(7) -0.0101(7)
O3 0.0347(9) 0.0239(8) 0.0448(10) 0.0020(7) -0.0092(7) -0.0145(7)
C40 0.0245(10) 0.0212(10) 0.0236(9) -0.0016(7) -0.0071(8) -0.0076(8)
F1 0.0259(6) 0.0319(7) 0.0454(8) 0.0020(6) -0.0162(6) -0.0063(6)
F2 0.0333(7) 0.0238(7) 0.0576(9) -0.0031(6) -0.0049(6) -0.0141(6)
F3 0.0513(9) 0.0584(10) 0.0222(6) -0.0071(6) 0.0011(6) -0.0313(8)

loop_
_atom_type_symbol
_atom_type_description
_atom_type_scat_dispersion_real
_atom_type_scat_dispersion_imag
_atom_type_scat_source
C C 0.0033 0.0016 'International Tables Vol C Tables 4.2.6.8 and 6.1.1.4'
H H 0.0000 0.0000 'International Tables Vol C Tables 4.2.6.8 and 6.1.1.4'
N N 0.0061 0.0033 'International Tables Vol C Tables 4.2.6.8 and 6.1.1.4'
O O 0.0106 0.0060 'International Tables Vol C Tables 4.2.6.8 and 6.1.1.4'
F F 0.0171 0.0103 'International Tables Vol C Tables 4.2.6.8 and 6.1.1.4'
P P 0.1023 0.0942 'International Tables Vol C Tables 4.2.6.8 and 6.1.1.4'
S S 0.1246 0.1234 'International Tables Vol C Tables 4.2.6.8 and 6.1.1.4'
Pt Pt -1.7033 8.3905 'International Tables Vol C Tables 4.2.6.8 and 6.1.1.4'

loop_
_geom_angle_atom_site_label_1
_geom_angle_atom_site_label_2
_geom_angle_atom_site_label_3
_geom_angle
C21 Pt1 N1 92.78(8)
C21 Pt1 N2 170.39(8)
N1 Pt1 N2 77.91(6)
C21 Pt1 P1 92.33(7)
N1 Pt1 P1 174.88(5)
N2 Pt1 P1 96.98(4)
C1 N1 C5 118.91(17)
C1 N1 Pt1 126.17(14)
C5 N1 Pt1 114.55(12)
N3 N2 C6 122.17(15)
N3 N2 Pt1 120.79(11)
C6 N2 Pt1 116.05(12)
N2 N3 C9 118.66(16)
C14 N4 C10 117.35(18)
N1 C1 C2 123.1(2)
N1 C1 H1A 118.5
C2 C1 H1A 118.5
C3 C2 C1 118.3(2)
C3 C2 H2A 120.9
C1 C2 H2A 120.9
C2 C3 C4 119.17(19)
C2 C3 H3B 120.4
C4 C3 H3B 120.4
C3 C4 C5 120.2(2)
C3 C4 H4B 119.9
C5 C4 H4B 119.9
N1 C5 C4 120.00(18)
N1 C5 C6 115.74(16)
C4 C5 C6 124.26(18)
N2 C6 C7 120.85(17)
N2 C6 C5 113.27(16)
C7 C6 C5 125.51(17)
C8 C7 C6 116.88(17)
C8 C7 C15 120.85(17)
C6 C7 C15 121.62(17)
C7 C8 C9 117.34(16)
C7 C8 C20 121.04(17)
C9 C8 C20 121.34(17)
N3 C9 C8 122.89(17)
N3 C9 C10 112.89(16)
C8 C9 C10 123.89(16)
N4 C10 C11 122.83(18)
N4 C10 C9 116.93(16)
C11 C10 C9 120.23(17)
C12 C11 C10 118.41(18)
C12 C11 H11A 120.8
C10 C11 H11A 120.8
C13 C12 C11 119.58(19)
C13 C12 H12A 120.2
C11 C12 H12A 120.2
C12 C13 C14 117.98(19)
C12 C13 H13A 121.0
C14 C13 H13A 121.0
N4 C14 C13 123.79(19)
N4 C14 H14A 118.1
C13 C14 H14A 118.1
C7 C15 C16 118.64(18)
C7 C15 H15A 107.7
C16 C15 H15A 107.7
C7 C15 H15B 107.7
C16 C15 H15B 107.7
H15A C15 H15B 107.1
C17 C16 C15 117.26(19)
C17 C16 H16A 108.0
C15 C16 H16A 108.0
C17 C16 H16B 108.0
C15 C16 H16B 108.0
H16A C16 H16B 107.2
C18 C17 C16 114.6(2)
C18 C17 H17A 108.6
C16 C17 H17A 108.6
C18 C17 H17B 108.6
C16 C17 H17B 108.6
H17A C17 H17B 107.6
C17 C18 C19 115.69(19)
C17 C18 H18A 108.4
C19 C18 H18A 108.4
C17 C18 H18B 108.4
C19 C18 H18B 108.4
H18A C18 H18B 107.4
C18 C19 C20 116.84(18)
C18 C19 H19A 108.1
C20 C19 H19A 108.1
C18 C19 H19B 108.1
C20 C19 H19B 108.1
H19A C19 H19B 107.3
C8 C20 C19 115.52(16)
C8 C20 H20A 108.4
C19 C20 H20A 108.4
C8 C20 H20B 108.4
C19 C20 H20B 108.4
H20A C20 H20B 107.5
Pt1 C21 H21A 109.5
Pt1 C21 H21B 109.5
H21A C21 H21B 109.5
Pt1 C21 H21C 109.5
H21A C21 H21C 109.5
H21B C21 H21C 109.5
C22 P1 C34 108.78(9)
C22 P1 C28 103.20(9)
C34 P1 C28 101.03(9)
C22 P1 Pt1 111.86(6)
C34 P1 Pt1 113.32(7)
C28 P1 Pt1 117.59(7)
C23 C22 C27 119.23(19)
C23 C22 P1 117.59(15)
C27 C22 P1 123.05(15)
C24 C23 C22 120.4(2)
C24 C23 H23A 119.8
C22 C23 H23A 119.8
C25 C24 C23 119.8(2)
C25 C24 H24A 120.1
C23 C24 H24A 120.1
C26 C25 C24 120.4(2)
C26 C25 H25A 119.8
C24 C25 H25A 119.8
C25 C26 C27 120.4(2)
C25 C26 H26A 119.8
C27 C26 H26A 119.8
C26 C27 C22 119.8(2)
C26 C27 H27A 120.1
C22 C27 H27A 120.1
C29 C28 C33 118.99(19)
C29 C28 P1 122.81(16)
C33 C28 P1 118.05(17)
C28 C29 C30 119.9(2)
C28 C29 H29A 120.0
C30 C29 H29A 120.0
C31 C30 C29 120.7(3)
C31 C30 H30A 119.6
C29 C30 H30A 119.6
C32 C31 C30 119.7(2)
C32 C31 H31A 120.1
C30 C31 H31A 120.1
C31 C32 C33 120.7(2)
C31 C32 H32A 119.6
C33 C32 H32A 119.6
C32 C33 C28 119.9(2)
C32 C33 H33A 120.0
C28 C33 H33A 120.0
C35 C34 C39 119.07(19)
C35 C34 P1 120.19(15)
C39 C34 P1 120.63(16)
C34 C35 C36 120.67(19)
C34 C35 H35A 119.7
C36 C35 H35A 119.7
C37 C36 C35 119.9(2)
C37 C36 H36A 120.1
C35 C36 H36A 120.1
C38 C37 C36 119.9(2)
C38 C37 H37A 120.0
C36 C37 H37A 120.0
C37 C38 C39 120.6(2)
C37 C38 H38A 119.7
C39 C38 H38A 119.7
C38 C39 C34 119.9(2)
C38 C39 H39A 120.1
C34 C39 H39A 120.1
O1 S1 O2 115.37(11)
O1 S1 O3 115.49(10)
O2 S1 O3 114.70(10)
O1 S1 C40 102.73(10)
O2 S1 C40 103.15(10)
O3 S1 C40 102.73(10)
F2 C40 F3 107.56(17)
F2 C40 F1 107.29(16)
F3 C40 F1 106.21(17)
F2 C40 S1 112.75(14)
F3 C40 S1 111.78(14)
F1 C40 S1 110.91(14)

loop_
_geom_bond_atom_site_label_1
_geom_bond_atom_site_label_2
_geom_bond_distance
Pt1 C21 2.047(2)
Pt1 N1 2.0905(16)
Pt1 N2 2.0934(15)
Pt1 P1 2.2339(5)
N1 C1 1.341(3)
N1 C5 1.359(2)
N2 N3 1.329(2)
N2 C6 1.347(2)
N3 C9 1.339(2)
N4 C14 1.335(3)
N4 C10 1.344(2)
C1 C2 1.385(3)
C1 H1A 0.9500
C2 C3 1.376(3)
C2 H2A 0.9500
C3 C4 1.383(3)
C3 H3B 0.9500
C4 C5 1.394(3)
C4 H4B 0.9500
C5 C6 1.480(3)
C6 C7 1.412(3)
C7 C8 1.400(3)
C7 C15 1.507(3)
C8 C9 1.412(3)
C8 C20 1.505(3)
C9 C10 1.490(3)
C10 C11 1.385(3)
C11 C12 1.385(3)
C11 H11A 0.9500
C12 C13 1.375(3)
C12 H12A 0.9500
C13 C14 1.384(3)
C13 H13A 0.9500
C14 H14A 0.9500
C15 C16 1.537(3)
C15 H15A 0.9900
C15 H15B 0.9900
C16 C17 1.526(3)
C16 H16A 0.9900
C16 H16B 0.9900
C17 C18 1.520(3)
C17 H17A 0.9900
C17 H17B 0.9900
C18 C19 1.525(3)
C18 H18A 0.9900
C18 H18B 0.9900
C19 C20 1.535(3)
C19 H19A 0.9900
C19 H19B 0.9900
C20 H20A 0.9900
C20 H20B 0.9900
C21 H21A 0.9800
C21 H21B 0.9800
C21 H21C 0.9800
P1 C22 1.821(2)
P1 C34 1.822(2)
P1 C28 1.824(2)
C22 C23 1.393(3)
C22 C27 1.393(3)
C23 C24 1.388(3)
C23 H23A 0.9500
C24 C25 1.379(3)
C24 H24A 0.9500
C25 C26 1.373(3)
C25 H25A 0.9500
C26 C27 1.391(3)
C26 H26A 0.9500
C27 H27A 0.9500
C28 C29 1.383(3)
C28 C33 1.398(3)
C29 C30 1.397(3)
C29 H29A 0.9500
C30 C31 1.370(4)
C30 H30A 0.9500
C31 C32 1.368(4)
C31 H31A 0.9500
C32 C33 1.389(3)
C32 H32A 0.9500
C33 H33A 0.9500
C34 C35 1.388(3)
C34 C39 1.408(3)
C35 C36 1.394(3)
C35 H35A 0.9500
C36 C37 1.388(3)
C36 H36A 0.9500
C37 C38 1.384(4)
C37 H37A 0.9500
C38 C39 1.388(3)
C38 H38A 0.9500
C39 H39A 0.9500
S1 O1 1.4371(17)
S1 O2 1.4384(16)
S1 O3 1.4418(17)
S1 C40 1.827(2)
C40 F2 1.324(2)
C40 F3 1.333(2)
C40 F1 1.337(2)

loop_
_geom_torsion_atom_site_label_1
_geom_torsion_atom_site_label_2
_geom_torsion_atom_site_label_3
_geom_torsion_atom_site_label_4
_geom_torsion
C21 Pt1 N1 C1 -6.47(18)
N2 Pt1 N1 C1 175.93(17)
P1 Pt1 N1 C1 174.4(4)
C21 Pt1 N1 C5 -179.43(15)
N2 Pt1 N1 C5 2.97(13)
P1 Pt1 N1 C5 1.4(6)
C21 Pt1 N2 N3 161.6(5)
N1 Pt1 N2 N3 176.10(15)
P1 Pt1 N2 N3 -4.04(14)
C21 Pt1 N2 C6 -7.3(6)
N1 Pt1 N2 C6 7.25(13)
P1 Pt1 N2 C6 -172.89(12)
C6 N2 N3 C9 1.3(3)
Pt1 N2 N3 C9 -166.87(12)
C5 N1 C1 C2 1.9(3)
Pt1 N1 C1 C2 -170.82(16)
N1 C1 C2 C3 2.9(3)
C1 C2 C3 C4 -3.2(3)
C2 C3 C4 C5 -1.0(3)
C1 N1 C5 C4 -6.2(3)
Pt1 N1 C5 C4 167.32(15)
C1 N1 C5 C6 174.57(17)
Pt1 N1 C5 C6 -11.9(2)
C3 C4 C5 N1 5.8(3)
C3 C4 C5 C6 -175.00(19)
N3 N2 C6 C7 -10.6(3)
Pt1 N2 C6 C7 158.10(13)
N3 N2 C6 C5 176.03(15)
Pt1 N2 C6 C5 -15.3(2)
N1 C5 C6 N2 18.0(2)
C4 C5 C6 N2 -161.21(18)
N1 C5 C6 C7 -155.03(17)
C4 C5 C6 C7 25.8(3)
N2 C6 C7 C8 11.1(3)
C5 C6 C7 C8 -176.35(17)
N2 C6 C7 C15 -159.75(17)
C5 C6 C7 C15 12.8(3)
C6 C7 C8 C9 -3.1(2)
C15 C7 C8 C9 167.87(16)
C6 C7 C8 C20 -177.08(16)
C15 C7 C8 C20 -6.1(3)
N2 N3 C9 C8 7.1(3)
N2 N3 C9 C10 -179.17(15)
C7 C8 C9 N3 -6.0(3)
C20 C8 C9 N3 168.00(17)
C7 C8 C9 C10 -178.98(16)
C20 C8 C9 C10 -5.0(3)
C14 N4 C10 C11 -1.8(3)
C14 N4 C10 C9 176.69(19)
N3 C9 C10 N4 145.26(17)
C8 C9 C10 N4 -41.1(3)
N3 C9 C10 C11 -36.2(2)
C8 C9 C10 C11 137.4(2)
N4 C10 C11 C12 2.5(3)
C9 C10 C11 C12 -175.97(19)
C10 C11 C12 C13 -1.0(3)
C11 C12 C13 C14 -1.0(3)
C10 N4 C14 C13 -0.4(3)
C12 C13 C14 N4 1.8(4)
C8 C7 C15 C16 84.6(2)
C6 C7 C15 C16 -104.9(2)
C7 C15 C16 C17 -76.7(3)
C15 C16 C17 C18 69.5(3)
C16 C17 C18 C19 -98.7(2)
C17 C18 C19 C20 53.6(3)
C7 C8 C20 C19 -86.8(2)
C9 C8 C20 C19 99.5(2)
C18 C19 C20 C8 54.3(3)
C21 Pt1 P1 C22 127.41(11)
N1 Pt1 P1 C22 -53.5(5)
N2 Pt1 P1 C22 -54.96(8)
C21 Pt1 P1 C34 -109.16(11)
N1 Pt1 P1 C34 70.0(5)
N2 Pt1 P1 C34 68.46(8)
C21 Pt1 P1 C28 8.24(11)
N1 Pt1 P1 C28 -172.6(5)
N2 Pt1 P1 C28 -174.13(9)
C34 P1 C22 C23 -161.11(15)
C28 P1 C22 C23 92.19(16)
Pt1 P1 C22 C23 -35.16(17)
C34 P1 C22 C27 23.06(19)
C28 P1 C22 C27 -83.64(18)
Pt1 P1 C22 C27 149.01(15)
C27 C22 C23 C24 1.5(3)
P1 C22 C23 C24 -174.54(17)
C22 C23 C24 C25 -1.3(3)
C23 C24 C25 C26 0.5(4)
C24 C25 C26 C27 0.0(4)
C25 C26 C27 C22 0.2(3)
C23 C22 C27 C26 -0.9(3)
P1 C22 C27 C26 174.85(17)
C22 P1 C28 C29 -19.9(2)
C34 P1 C28 C29 -132.42(18)
Pt1 P1 C28 C29 103.73(18)
C22 P1 C28 C33 164.48(16)
C34 P1 C28 C33 51.98(18)
Pt1 P1 C28 C33 -71.86(17)
C33 C28 C29 C30 -0.8(3)
P1 C28 C29 C30 -176.31(19)
C28 C29 C30 C31 0.4(4)
C29 C30 C31 C32 0.1(4)
C30 C31 C32 C33 -0.4(4)
C31 C32 C33 C28 0.0(3)
C29 C28 C33 C32 0.5(3)
P1 C28 C33 C32 176.30(17)
C22 P1 C34 C35 114.07(16)
C28 P1 C34 C35 -137.75(16)
Pt1 P1 C34 C35 -11.03(18)
C22 P1 C34 C39 -69.88(18)
C28 P1 C34 C39 38.31(19)
Pt1 P1 C34 C39 165.02(15)
C39 C34 C35 C36 0.1(3)
P1 C34 C35 C36 176.17(15)
C34 C35 C36 C37 -0.3(3)
C35 C36 C37 C38 0.9(3)
C36 C37 C38 C39 -1.3(4)
C37 C38 C39 C34 1.1(3)
C35 C34 C39 C38 -0.5(3)
P1 C34 C39 C38 -176.58(17)
O1 S1 C40 F2 -57.79(16)
O2 S1 C40 F2 62.47(16)
O3 S1 C40 F2 -178.01(14)
O1 S1 C40 F3 -179.11(15)
O2 S1 C40 F3 -58.86(17)
O3 S1 C40 F3 60.67(16)
O1 S1 C40 F1 62.56(16)
O2 S1 C40 F1 -177.19(15)
O3 S1 C40 F1 -57.66(16)
